data_4027630
loop_
_publ_author_name
'Shah Jaimin Balkrishna'
'Ch Durga Prasad'
'Piyush Panini'
'Michael R. Detty'
'Deepak Chopra'
'Sangit Kumar'

_publ_section_title
;
 Isoselenazolones as Catalysts for the Activation of Bromine:
 Bromolactonization of Alkenoic Acids and Oxidation of Alcohols
;
_journal_name_full 'Journal of Organic Chemistry'
_journal_page_first 9541
_journal_page_last 9552
_journal_paper_doi 10.1021/jo301486c
_journal_volume 77
_journal_year 2012
_chemical_formula_sum 'C15 H11 F2 N O Se'
_chemical_formula_weight 338.21
_chemical_name_systematic
; 
 ? 
;
_space_group_IT_number 19
_symmetry_cell_setting orthorhombic
_symmetry_Int_Tables_number 19
_symmetry_space_group_name_Hall 'P 2ac 2ab'
_symmetry_space_group_name_H-M 'P 21 21 21'
_atom_sites_solution_hydrogens geom
_atom_sites_solution_primary direct
_atom_sites_solution_secondary difmap
_audit_creation_method SHELXL-97
_cell_angle_alpha 90.00
_cell_angle_beta 90.00
_cell_angle_gamma 90.00
_cell_formula_units_Z 8
_cell_length_a 10.4087(4)
_cell_length_b 11.7630(3)
_cell_length_c 22.0902(7)
_cell_measurement_temperature 292(2)
_cell_volume 2704.67(15)
_computing_structure_refinement 'SHELXL-97 (Sheldrick, 1997)'
_computing_structure_solution 'SHELXS-97 (Sheldrick, 1990)'
_diffrn_ambient_temperature 296(2)
_diffrn_measured_fraction_theta_full 0.980
_diffrn_measured_fraction_theta_max 0.980
_diffrn_radiation_monochromator graphite
_diffrn_radiation_source 'fine-focus sealed tube'
_diffrn_radiation_type MoK\a
_diffrn_radiation_wavelength 0.71073
_diffrn_reflns_av_R_equivalents 0.0265
_diffrn_reflns_av_sigmaI/netI 0.0580
_diffrn_reflns_limit_h_max 12
_diffrn_reflns_limit_h_min -10
_diffrn_reflns_limit_k_max 15
_diffrn_reflns_limit_k_min -15
_diffrn_reflns_limit_l_max 23
_diffrn_reflns_limit_l_min -28
_diffrn_reflns_number 12829
_diffrn_reflns_theta_full 27.48
_diffrn_reflns_theta_max 27.48
_diffrn_reflns_theta_min 1.84
_exptl_absorpt_coefficient_mu 2.794
_exptl_crystal_density_diffrn 1.661
_exptl_crystal_F_000 1344
_refine_diff_density_max 0.292
_refine_diff_density_min -0.554
_refine_diff_density_rms 0.064
_refine_ls_abs_structure_details 'Flack H D (1983), Acta Cryst. A39, 876-881'
_refine_ls_abs_structure_Flack 0.014(7)
_refine_ls_extinction_method none
_refine_ls_goodness_of_fit_ref 0.939
_refine_ls_hydrogen_treatment mixed
_refine_ls_matrix_type full
_refine_ls_number_parameters 363
_refine_ls_number_reflns 5983
_refine_ls_number_restraints 0
_refine_ls_restrained_S_all 0.939
_refine_ls_R_factor_all 0.0449
_refine_ls_R_factor_gt 0.0312
_refine_ls_shift/su_max 0.001
_refine_ls_shift/su_mean 0.000
_refine_ls_structure_factor_coef Fsqd
_refine_ls_weighting_details 'calc w=1/[\s^2^(Fo^2^)+(0.0112P)^2^+0.0000P] where P=(Fo^2^+2Fc^2^)/3'
_refine_ls_weighting_scheme calc
_refine_ls_wR_factor_gt 0.0534
_refine_ls_wR_factor_ref 0.0563
_reflns_number_gt 4849
_reflns_number_total 5983
_reflns_threshold_expression >2sigma(I)
_cod_data_source_file jo301486c_si_002.cif
_cod_data_source_block shelxl
_cod_database_code 4027630

loop_
_symmetry_equiv_pos_as_xyz
'x, y, z'
'x+1/2, -y+1/2, -z'
'-x, y+1/2, -z+1/2'
'-x+1/2, -y, z+1/2'

loop_
_atom_site_label
_atom_site_type_symbol
_atom_site_fract_x
_atom_site_fract_y
_atom_site_fract_z
_atom_site_U_iso_or_equiv
_atom_site_adp_type
_atom_site_occupancy
_atom_site_symmetry_multiplicity
_atom_site_calc_flag
_atom_site_refinement_flags
Se1 Se 0.25518(3) 0.88986(2) 0.928132(11) 0.03752(8) Uani 1 1 d .
Se2 Se 0.28882(3) 0.40360(2) 0.916188(12) 0.04149(9) Uani 1 1 d .
O1 O 0.13463(19) 0.57750(14) 0.89475(8) 0.0449(5) Uani 1 1 d .
O2 O 0.39481(18) 0.08168(14) 0.90111(8) 0.0417(5) Uani 1 1 d .
N1 N 0.1624(2) 0.75409(16) 0.93649(9) 0.0340(5) Uani 1 1 d .
N2 N 0.3845(2) 0.26999(16) 0.92738(10) 0.0404(6) Uani 1 1 d .
F1 F 0.4952(2) 0.61979(17) 0.73066(8) 0.0854(7) Uani 1 1 d .
F2 F 0.58616(19) 0.82717(16) 0.75071(8) 0.0657(5) Uani 1 1 d .
F3 F 0.01946(18) 0.09897(18) 0.74323(8) 0.0813(6) Uani 1 1 d .
F4 F -0.05051(19) 0.31522(17) 0.74521(9) 0.0780(6) Uani 1 1 d .
C1 C 0.3373(3) 0.8168(2) 0.86276(11) 0.0322(7) Uani 1 1 d .
C2 C 0.2884(3) 0.7088(2) 0.85303(11) 0.0358(7) Uani 1 1 d .
C3 C 0.3405(3) 0.6408(2) 0.80758(13) 0.0477(9) Uani 1 1 d .
H3 H 0.3083 0.5684 0.7999 0.057 Uiso 1 1 calc R
C4 C 0.4395(4) 0.6835(3) 0.77488(13) 0.0514(9) Uani 1 1 d .
C5 C 0.4875(3) 0.7914(3) 0.78471(13) 0.0452(8) Uani 1 1 d .
C6 C 0.4373(3) 0.8604(2) 0.82855(11) 0.0385(7) Uani 1 1 d .
H6 H 0.4690 0.9333 0.8351 0.046 Uiso 1 1 calc R
C7 C 0.1876(3) 0.6715(2) 0.89510(12) 0.0352(7) Uani 1 1 d .
C8 C 0.0785(3) 0.7340(2) 0.98921(12) 0.0406(7) Uani 1 1 d .
H8 H 0.0136 0.6784 0.9768 0.049 Uiso 1 1 calc R
C9 C 0.0075(3) 0.8420(2) 1.00633(14) 0.0554(9) Uani 1 1 d .
H9A H 0.0682 0.8987 1.0190 0.083 Uiso 1 1 calc R
H9B H -0.0510 0.8263 1.0389 0.083 Uiso 1 1 calc R
H9C H -0.0396 0.8695 0.9720 0.083 Uiso 1 1 calc R
C10 C 0.1531(3) 0.6817(2) 1.04061(13) 0.0397(8) Uani 1 1 d .
C11 C 0.2271(4) 0.7462(3) 1.07912(13) 0.0664(10) Uani 1 1 d .
H11 H 0.2309 0.8245 1.0735 0.080 Uiso 1 1 calc R
C12 C 0.2955(4) 0.6982(3) 1.12555(16) 0.0832(13) Uani 1 1 d .
H12 H 0.3446 0.7437 1.1510 0.100 Uiso 1 1 calc R
C13 C 0.2913(4) 0.5824(4) 1.13435(16) 0.0828(12) Uani 1 1 d .
H13 H 0.3381 0.5492 1.1656 0.099 Uiso 1 1 calc R
C14 C 0.2170(4) 0.5158(3) 1.09655(16) 0.0688(10) Uani 1 1 d .
H14 H 0.2128 0.4376 1.1024 0.083 Uiso 1 1 calc R
C15 C 0.1494(3) 0.5655(3) 1.05037(14) 0.0510(9) Uani 1 1 d .
H15 H 0.1000 0.5202 1.0250 0.061 Uiso 1 1 calc R
C16 C 0.1975(3) 0.3185(2) 0.85794(11) 0.0322(6) Uani 1 1 d .
C17 C 0.2378(3) 0.20611(18) 0.85631(10) 0.0303(6) Uani 1 1 d .
C18 C 0.1779(3) 0.1301(2) 0.81725(12) 0.0429(8) Uani 1 1 d .
H18 H 0.2035 0.0544 0.8156 0.051 Uiso 1 1 calc R
C19 C 0.0815(3) 0.1686(3) 0.78160(13) 0.0485(9) Uani 1 1 d .
C20 C 0.0444(3) 0.2821(3) 0.78315(13) 0.0486(8) Uani 1 1 d .
C21 C 0.1007(3) 0.3584(2) 0.82107(12) 0.0408(7) Uani 1 1 d .
H21 H 0.0751 0.4341 0.8221 0.049 Uiso 1 1 calc R
C22 C 0.3444(3) 0.1767(2) 0.89622(11) 0.0342(7) Uani 1 1 d .
C23 C 0.5008(3) 0.2726(2) 0.96439(13) 0.0462(8) Uani 1 1 d .
H23 H 0.5294 0.1940 0.9702 0.055 Uiso 1 1 calc R
C24 C 0.4694(3) 0.3225(3) 1.02723(12) 0.0595(10) Uani 1 1 d .
H24A H 0.4491 0.4017 1.0232 0.089 Uiso 1 1 calc R
H24B H 0.5424 0.3138 1.0534 0.089 Uiso 1 1 calc R
H24C H 0.3972 0.2830 1.0442 0.089 Uiso 1 1 calc R
C25 C 0.6073(3) 0.3362(2) 0.93203(14) 0.0464(8) Uani 1 1 d .
C26 C 0.7082(4) 0.3840(3) 0.96253(16) 0.0599(9) Uani 1 1 d .
H26 H 0.7112 0.3773 1.0045 0.072 Uiso 1 1 calc R
C27 C 0.8042(4) 0.4411(3) 0.9338(2) 0.0716(11) Uani 1 1 d .
H27 H 0.8715 0.4716 0.9562 0.086 Uiso 1 1 calc R
C28 C 0.8027(4) 0.4540(3) 0.8729(2) 0.0859(13) Uani 1 1 d .
H28 H 0.8676 0.4937 0.8530 0.103 Uiso 1 1 calc R
C29 C 0.7034(5) 0.4072(5) 0.84157(19) 0.130(2) Uani 1 1 d .
H29 H 0.7005 0.4150 0.7997 0.156 Uiso 1 1 calc R
C30 C 0.6077(4) 0.3486(4) 0.87060(17) 0.0997(16) Uani 1 1 d .
H30 H 0.5415 0.3167 0.8480 0.120 Uiso 1 1 calc R

loop_
_atom_site_aniso_label
_atom_site_aniso_U_11
_atom_site_aniso_U_22
_atom_site_aniso_U_33
_atom_site_aniso_U_23
_atom_site_aniso_U_13
_atom_site_aniso_U_12
Se1 0.04624(17) 0.02556(11) 0.04074(15) -0.00341(11) 0.00886(14) -0.00184(13)
Se2 0.05053(18) 0.02501(12) 0.04893(17) -0.00566(13) -0.01199(14) 0.00051(14)
O1 0.0539(14) 0.0285(10) 0.0524(12) -0.0026(8) -0.0022(10) -0.0078(9)
O2 0.0521(13) 0.0271(10) 0.0458(12) -0.0018(8) 0.0002(10) 0.0071(9)
N1 0.0402(14) 0.0264(11) 0.0354(13) -0.0013(10) 0.0067(11) -0.0038(10)
N2 0.0461(15) 0.0258(11) 0.0494(15) -0.0041(11) -0.0144(13) 0.0037(10)
F1 0.1250(19) 0.0676(14) 0.0635(13) -0.0243(11) 0.0457(13) 0.0015(13)
F2 0.0685(13) 0.0786(13) 0.0500(12) -0.0029(9) 0.0251(10) -0.0039(11)
F3 0.0967(15) 0.0683(13) 0.0790(14) -0.0320(11) -0.0407(12) -0.0074(13)
F4 0.0718(14) 0.0805(15) 0.0815(15) -0.0156(11) -0.0394(12) 0.0124(12)
C1 0.0399(18) 0.0297(14) 0.0271(15) 0.0017(11) -0.0002(13) 0.0038(13)
C2 0.0437(18) 0.0330(14) 0.0309(14) -0.0015(11) -0.0022(13) 0.0003(14)
C3 0.071(2) 0.0347(16) 0.0372(18) -0.0086(13) -0.0022(17) 0.0031(16)
C4 0.070(2) 0.051(2) 0.0334(18) -0.0096(15) 0.0144(17) 0.0087(19)
C5 0.050(2) 0.053(2) 0.0332(18) 0.0022(14) 0.0070(15) 0.0045(17)
C6 0.0459(19) 0.0375(16) 0.0321(16) -0.0002(12) -0.0007(14) -0.0012(14)
C7 0.0401(18) 0.0270(14) 0.0384(16) -0.0006(11) -0.0075(14) 0.0032(13)
C8 0.0407(19) 0.0316(16) 0.0493(19) -0.0021(13) 0.0109(15) -0.0076(14)
C9 0.048(2) 0.0422(18) 0.076(2) 0.0056(16) 0.0243(18) 0.0072(16)
C10 0.045(2) 0.0355(16) 0.0385(17) -0.0007(13) 0.0103(16) 0.0003(15)
C11 0.096(3) 0.0542(18) 0.0492(19) 0.0026(16) -0.001(2) -0.014(2)
C12 0.102(4) 0.090(3) 0.057(2) -0.001(2) -0.018(3) -0.016(3)
C13 0.085(3) 0.104(3) 0.059(2) 0.025(2) -0.004(2) 0.014(3)
C14 0.075(3) 0.060(2) 0.071(2) 0.0175(18) 0.011(2) 0.008(2)
C15 0.057(2) 0.0424(18) 0.054(2) 0.0023(15) 0.0113(18) -0.0028(16)
C16 0.0320(17) 0.0318(13) 0.0328(15) -0.0029(11) 0.0014(13) -0.0030(13)
C17 0.0358(17) 0.0289(12) 0.0263(13) -0.0026(10) 0.0022(13) -0.0066(13)
C18 0.055(2) 0.0323(16) 0.0412(17) -0.0083(12) 0.0005(16) -0.0043(15)
C19 0.054(2) 0.048(2) 0.044(2) -0.0162(15) -0.0083(17) -0.0094(17)
C20 0.045(2) 0.057(2) 0.044(2) -0.0044(15) -0.0140(16) 0.0044(17)
C21 0.0415(19) 0.0370(16) 0.0438(18) -0.0048(13) -0.0063(15) 0.0034(14)
C22 0.0391(18) 0.0303(14) 0.0333(16) -0.0010(12) 0.0068(13) -0.0032(14)
C23 0.052(2) 0.0352(16) 0.0510(19) -0.0042(14) -0.0188(17) 0.0054(16)
C24 0.075(3) 0.062(2) 0.041(2) 0.0012(16) -0.0158(18) -0.0049(19)
C25 0.043(2) 0.0469(17) 0.049(2) -0.0168(15) -0.0135(17) 0.0102(15)
C26 0.062(2) 0.0478(19) 0.070(2) -0.0086(17) -0.019(2) 0.006(2)
C27 0.052(2) 0.056(2) 0.107(3) -0.025(2) -0.018(2) 0.0034(19)
C28 0.056(3) 0.095(3) 0.107(4) -0.019(3) 0.022(3) -0.004(2)
C29 0.085(3) 0.235(6) 0.070(3) -0.015(4) 0.014(3) -0.058(5)
C30 0.068(3) 0.177(5) 0.054(3) -0.023(3) 0.000(2) -0.042(3)

loop_
_atom_type_symbol
_atom_type_description
_atom_type_scat_dispersion_real
_atom_type_scat_dispersion_imag
_atom_type_scat_source
C C 0.0033 0.0016 'International Tables Vol C Tables 4.2.6.8 and 6.1.1.4'
H H 0.0000 0.0000 'International Tables Vol C Tables 4.2.6.8 and 6.1.1.4'
N N 0.0061 0.0033 'International Tables Vol C Tables 4.2.6.8 and 6.1.1.4'
O O 0.0106 0.0060 'International Tables Vol C Tables 4.2.6.8 and 6.1.1.4'
Se Se -0.0929 2.2259 'International Tables Vol C Tables 4.2.6.8 and 6.1.1.4'
F F 0.0171 0.0103 'International Tables Vol C Tables 4.2.6.8 and 6.1.1.4'

loop_
_geom_angle_atom_site_label_1
_geom_angle_atom_site_label_2
_geom_angle_atom_site_label_3
_geom_angle
N1 Se1 C1 85.46(10)
N2 Se2 C16 84.99(10)
C7 N1 C8 122.1(2)
C7 N1 Se1 116.29(17)
C8 N1 Se1 121.27(16)
C22 N2 C23 123.7(2)
C22 N2 Se2 116.48(18)
C23 N2 Se2 119.70(17)
C6 C1 C2 122.1(2)
C6 C1 Se1 126.2(2)
C2 C1 Se1 111.7(2)
C1 C2 C3 119.7(3)
C1 C2 C7 116.0(2)
C3 C2 C7 124.2(2)
C4 C3 C2 117.8(3)
C4 C3 H3 121.1
C2 C3 H3 121.1
C3 C4 F1 120.2(3)
C3 C4 C5 122.1(3)
F1 C4 C5 117.7(3)
F2 C5 C6 120.3(3)
F2 C5 C4 118.5(3)
C6 C5 C4 121.2(3)
C5 C6 C1 117.0(3)
C5 C6 H6 121.5
C1 C6 H6 121.5
O1 C7 N1 123.9(3)
O1 C7 C2 125.6(2)
N1 C7 C2 110.5(2)
N1 C8 C10 110.8(2)
N1 C8 C9 110.5(2)
C10 C8 C9 113.9(2)
N1 C8 H8 107.1
C10 C8 H8 107.1
C9 C8 H8 107.1
C8 C9 H9A 109.5
C8 C9 H9B 109.5
H9A C9 H9B 109.5
C8 C9 H9C 109.5
H9A C9 H9C 109.5
H9B C9 H9C 109.5
C11 C10 C15 117.6(3)
C11 C10 C8 121.9(3)
C15 C10 C8 120.4(3)
C12 C11 C10 121.8(3)
C12 C11 H11 119.1
C10 C11 H11 119.1
C11 C12 C13 119.8(4)
C11 C12 H12 120.1
C13 C12 H12 120.1
C12 C13 C14 119.6(4)
C12 C13 H13 120.2
C14 C13 H13 120.2
C15 C14 C13 119.7(3)
C15 C14 H14 120.2
C13 C14 H14 120.2
C14 C15 C10 121.6(3)
C14 C15 H15 119.2
C10 C15 H15 119.2
C21 C16 C17 122.0(2)
C21 C16 Se2 126.2(2)
C17 C16 Se2 111.8(2)
C16 C17 C18 119.6(3)
C16 C17 C22 116.1(2)
C18 C17 C22 124.3(2)
C19 C18 C17 118.5(3)
C19 C18 H18 120.7
C17 C18 H18 120.7
F3 C19 C18 121.2(3)
F3 C19 C20 117.9(3)
C18 C19 C20 120.9(3)
F4 C20 C21 120.4(3)
F4 C20 C19 117.7(3)
C21 C20 C19 121.9(3)
C20 C21 C16 117.0(3)
C20 C21 H21 121.5
C16 C21 H21 121.5
O2 C22 N2 123.6(3)
O2 C22 C17 126.0(2)
N2 C22 C17 110.4(2)
N2 C23 C25 110.6(2)
N2 C23 C24 109.6(2)
C25 C23 C24 113.1(3)
N2 C23 H23 107.8
C25 C23 H23 107.8
C24 C23 H23 107.8
C23 C24 H24A 109.5
C23 C24 H24B 109.5
H24A C24 H24B 109.5
C23 C24 H24C 109.5
H24A C24 H24C 109.5
H24B C24 H24C 109.5
C30 C25 C26 116.3(3)
C30 C25 C23 121.6(3)
C26 C25 C23 122.1(3)
C27 C26 C25 122.4(3)
C27 C26 H26 118.8
C25 C26 H26 118.8
C28 C27 C26 120.7(4)
C28 C27 H27 119.7
C26 C27 H27 119.7
C27 C28 C29 117.9(4)
C27 C28 H28 121.0
C29 C28 H28 121.0
C28 C29 C30 121.2(4)
C28 C29 H29 119.4
C30 C29 H29 119.4
C25 C30 C29 121.4(4)
C25 C30 H30 119.3
C29 C30 H30 119.3

loop_
_geom_bond_atom_site_label_1
_geom_bond_atom_site_label_2
_geom_bond_distance
Se1 N1 1.876(2)
Se1 C1 1.885(2)
Se2 N2 1.877(2)
Se2 C16 1.887(3)
O1 C7 1.236(3)
O2 C22 1.240(3)
N1 C7 1.359(3)
N1 C8 1.475(3)
N2 C22 1.361(3)
N2 C23 1.461(3)
F1 C4 1.361(3)
F2 C5 1.340(3)
F3 C19 1.344(3)
F4 C20 1.353(3)
C1 C6 1.385(4)
C1 C2 1.386(3)
C2 C3 1.394(4)
C2 C7 1.469(4)
C3 C4 1.355(4)
C3 H3 0.9300
C4 C5 1.382(4)
C5 C6 1.367(4)
C6 H6 0.9300
C8 C10 1.507(4)
C8 C9 1.518(4)
C8 H8 0.9800
C9 H9A 0.9600
C9 H9B 0.9600
C9 H9C 0.9600
C10 C11 1.376(4)
C10 C15 1.383(4)
C11 C12 1.370(4)
C11 H11 0.9300
C12 C13 1.377(5)
C12 H12 0.9300
C13 C14 1.382(5)
C13 H13 0.9300
C14 C15 1.370(4)
C14 H14 0.9300
C15 H15 0.9300
C16 C21 1.378(4)
C16 C17 1.387(3)
C17 C18 1.390(3)
C17 C22 1.459(4)
C18 C19 1.354(4)
C18 H18 0.9300
C19 C20 1.390(4)
C20 C21 1.361(4)
C21 H21 0.9300
C23 C25 1.516(4)
C23 C24 1.542(4)
C23 H23 0.9800
C24 H24A 0.9600
C24 H24B 0.9600
C24 H24C 0.9600
C25 C30 1.365(4)
C25 C26 1.369(4)
C26 C27 1.361(5)
C26 H26 0.9300
C27 C28 1.355(5)
C27 H27 0.9300
C28 C29 1.360(5)
C28 H28 0.9300
C29 C30 1.371(5)
C29 H29 0.9300
C30 H30 0.9300

loop_
_geom_torsion_atom_site_label_1
_geom_torsion_atom_site_label_2
_geom_torsion_atom_site_label_3
_geom_torsion_atom_site_label_4
_geom_torsion
C1 Se1 N1 C7 -2.1(2)
C1 Se1 N1 C8 171.0(2)
C16 Se2 N2 C22 -5.1(2)
C16 Se2 N2 C23 170.4(2)
N1 Se1 C1 C6 -176.0(3)
N1 Se1 C1 C2 1.96(19)
C6 C1 C2 C3 0.0(4)
Se1 C1 C2 C3 -178.1(2)
C6 C1 C2 C7 176.5(2)
Se1 C1 C2 C7 -1.6(3)
C1 C2 C3 C4 0.9(4)
C7 C2 C3 C4 -175.3(3)
C2 C3 C4 F1 178.9(3)
C2 C3 C4 C5 -1.1(5)
C3 C4 C5 F2 179.6(3)
F1 C4 C5 F2 -0.4(4)
C3 C4 C5 C6 0.5(5)
F1 C4 C5 C6 -179.6(3)
F2 C5 C6 C1 -178.6(2)
C4 C5 C6 C1 0.5(4)
C2 C1 C6 C5 -0.7(4)
Se1 C1 C6 C5 177.1(2)
C8 N1 C7 O1 6.7(4)
Se1 N1 C7 O1 179.8(2)
C8 N1 C7 C2 -171.4(2)
Se1 N1 C7 C2 1.7(3)
C1 C2 C7 O1 -178.1(3)
C3 C2 C7 O1 -1.8(4)
C1 C2 C7 N1 -0.1(3)
C3 C2 C7 N1 176.3(3)
C7 N1 C8 C10 84.7(3)
Se1 N1 C8 C10 -88.0(2)
C7 N1 C8 C9 -148.1(3)
Se1 N1 C8 C9 39.2(3)
N1 C8 C10 C11 81.3(3)
C9 C8 C10 C11 -44.1(4)
N1 C8 C10 C15 -98.4(3)
C9 C8 C10 C15 136.2(3)
C15 C10 C11 C12 0.2(5)
C8 C10 C11 C12 -179.6(3)
C10 C11 C12 C13 0.2(6)
C11 C12 C13 C14 -0.6(6)
C12 C13 C14 C15 0.7(6)
C13 C14 C15 C10 -0.3(5)
C11 C10 C15 C14 -0.1(5)
C8 C10 C15 C14 179.6(3)
N2 Se2 C16 C21 -176.6(2)
N2 Se2 C16 C17 4.3(2)
C21 C16 C17 C18 -1.2(4)
Se2 C16 C17 C18 178.0(2)
C21 C16 C17 C22 177.8(2)
Se2 C16 C17 C22 -3.1(3)
C16 C17 C18 C19 0.2(4)
C22 C17 C18 C19 -178.7(3)
C17 C18 C19 F3 -179.6(3)
C17 C18 C19 C20 1.1(5)
F3 C19 C20 F4 -1.0(5)
C18 C19 C20 F4 178.4(3)
F3 C19 C20 C21 179.2(3)
C18 C19 C20 C21 -1.4(5)
F4 C20 C21 C16 -179.4(2)
C19 C20 C21 C16 0.4(5)
C17 C16 C21 C20 0.9(4)
Se2 C16 C21 C20 -178.1(2)
C23 N2 C22 O2 7.9(4)
Se2 N2 C22 O2 -176.8(2)
C23 N2 C22 C17 -170.9(2)
Se2 N2 C22 C17 4.4(3)
C16 C17 C22 O2 -179.5(3)
C18 C17 C22 O2 -0.6(4)
C16 C17 C22 N2 -0.7(3)
C18 C17 C22 N2 178.1(2)
C22 N2 C23 C25 103.9(3)
Se2 N2 C23 C25 -71.2(3)
C22 N2 C23 C24 -130.7(3)
Se2 N2 C23 C24 54.2(3)
N2 C23 C25 C30 -22.5(4)
C24 C23 C25 C30 -146.0(3)
N2 C23 C25 C26 157.5(3)
C24 C23 C25 C26 34.1(4)
C30 C25 C26 C27 0.0(5)
C23 C25 C26 C27 179.9(3)
C25 C26 C27 C28 0.8(5)
C26 C27 C28 C29 -0.7(6)
C27 C28 C29 C30 0.0(8)
C26 C25 C30 C29 -0.7(7)
C23 C25 C30 C29 179.3(4)
C28 C29 C30 C25 0.8(8)
